data_1562762
loop_
_publ_author_name
'Wei, Mei-Lin'
'Wang, Jun-Hua'
'Wang, Yu-Xia'

_publ_section_title
;
 Two proton-conductive hybrids based on 2,2&#x2032;-biimidazole molecules
 and Keggin-type heteropolyacids
;
_journal_name_full 'Journal of Solid State Chemistry'
_journal_page_first 323
_journal_page_last 329
_journal_paper_doi 10.1016/j.jssc.2012.10.025
_journal_volume 198
_journal_year 2013
_chemical_formula_sum 'C38 H66 Mo24 N22 O87 P2'
_chemical_formula_weight 4587.63
_space_group_IT_number 2
_space_group_name_Hall '-P 1'
_space_group_name_H-M_alt 'P -1'
_symmetry_cell_setting triclinic
_symmetry_space_group_name_H-M 'P -1'
_atom_sites_solution_hydrogens geom
_atom_sites_solution_primary direct
_atom_sites_solution_secondary difmap
_audit_creation_method SHELXL-97
_cell_angle_alpha 82.6430(10)
_cell_angle_beta 86.9220(10)
_cell_angle_gamma 61.9300(10)
_cell_formula_units_Z 1
_cell_length_a 12.1768(6)
_cell_length_b 12.3707(6)
_cell_length_c 20.0112(10)
_cell_measurement_reflns_used 4268
_cell_measurement_temperature 293(2)
_cell_measurement_theta_max 28.14
_cell_measurement_theta_min 2.30
_cell_volume 2637.9(2)
_computing_cell_refinement 'Bruker SMART'
_computing_data_collection 'Bruker SMART'
_computing_data_reduction 'Bruker SAINT'
_computing_molecular_graphics 'Bruker SHELXTL'
_computing_publication_material 'Bruker SHELXTL'
_computing_structure_refinement 'Bruker SHELXTL'
_computing_structure_solution 'Bruker SHELXTL'
_diffrn_ambient_temperature 293(2)
_diffrn_measured_fraction_theta_full 0.990
_diffrn_measured_fraction_theta_max 0.990
_diffrn_measurement_device_type 'CCD area detector'
_diffrn_measurement_method 'phi and omega scans'
_diffrn_radiation_monochromator graphite
_diffrn_radiation_source 'fine-focus sealed tube'
_diffrn_radiation_type MoK\a
_diffrn_radiation_wavelength 0.71073
_diffrn_reflns_av_R_equivalents 0.0129
_diffrn_reflns_av_sigmaI/netI 0.0274
_diffrn_reflns_limit_h_max 14
_diffrn_reflns_limit_h_min -12
_diffrn_reflns_limit_k_max 14
_diffrn_reflns_limit_k_min -14
_diffrn_reflns_limit_l_max 23
_diffrn_reflns_limit_l_min -23
_diffrn_reflns_number 13462
_diffrn_reflns_theta_full 25.00
_diffrn_reflns_theta_max 25.00
_diffrn_reflns_theta_min 1.95
_exptl_absorpt_coefficient_mu 2.902
_exptl_absorpt_correction_T_max 0.339
_exptl_absorpt_correction_T_min 0.262
_exptl_absorpt_correction_type empirical
_exptl_absorpt_process_details sadabs
_exptl_crystal_colour red
_exptl_crystal_density_diffrn 2.888
_exptl_crystal_density_method 'not measured'
_exptl_crystal_description block
_exptl_crystal_F_000 2182
_exptl_crystal_size_max 0.48
_exptl_crystal_size_mid 0.45
_exptl_crystal_size_min 0.38
_refine_diff_density_max 0.764
_refine_diff_density_min -0.782
_refine_diff_density_rms 0.100
_refine_ls_extinction_coef 0.00046(3)
_refine_ls_extinction_expression Fc^*^=kFc[1+0.001xFc^2^\l^3^/sin(2\q)]^-1/4^
_refine_ls_extinction_method SHELXL
_refine_ls_goodness_of_fit_ref 1.000
_refine_ls_hydrogen_treatment constr
_refine_ls_matrix_type full
_refine_ls_number_parameters 785
_refine_ls_number_reflns 9203
_refine_ls_number_restraints 0
_refine_ls_restrained_S_all 1.000
_refine_ls_R_factor_all 0.0304
_refine_ls_R_factor_gt 0.0258
_refine_ls_shift/su_max 0.002
_refine_ls_shift/su_mean 0.000
_refine_ls_structure_factor_coef Fsqd
_refine_ls_weighting_details 'calc w=1/[\s^2^(Fo^2^)+(0.0282P)^2^+4.8294P] where P=(Fo^2^+2Fc^2^)/3'
_refine_ls_weighting_scheme calc
_refine_ls_wR_factor_gt 0.0601
_refine_ls_wR_factor_ref 0.0619
_reflns_number_gt 8248
_reflns_number_total 9203
_reflns_threshold_expression >2sigma(I)
_cod_data_source_file JSSC-2013-198-323.cif
_cod_data_source_block mo
_cod_depositor_comments
;
The following automatic conversions were performed:

data item '_symmetry_cell_setting' value 'Triclinic' was changed to
'triclinic' in accordance with the built-in table derived from the
CIF Core dictionary named 'cif_core.dic' version 2.4.5 last updated
on 2014-11-21.

Automatic conversion script
Id: cif_fix_values 8369 2020-08-20 11:38:08Z andrius 
;
_cod_original_sg_symbol_H-M 'P-1   '
_cod_database_code 1562762

loop_
_symmetry_equiv_pos_as_xyz
'x, y, z'
'-x, -y, -z'

loop_
_atom_site_label
_atom_site_type_symbol
_atom_site_fract_x
_atom_site_fract_y
_atom_site_fract_z
_atom_site_U_iso_or_equiv
_atom_site_adp_type
_atom_site_occupancy
_atom_site_symmetry_multiplicity
_atom_site_calc_flag
_atom_site_refinement_flags
_atom_site_disorder_assembly
_atom_site_disorder_group
Mo1 Mo 0.43225(3) 0.54686(3) 0.261593(18) 0.01945(9) Uani 1 1 d . . .
Mo2 Mo 0.64464(3) 0.38150(3) 0.389609(18) 0.01996(9) Uani 1 1 d . . .
Mo3 Mo 0.83906(3) 0.59329(3) 0.082355(18) 0.02328(9) Uani 1 1 d . . .
Mo4 Mo 0.97998(3) 0.27547(3) 0.355997(19) 0.02277(9) Uani 1 1 d . . .
Mo5 Mo 0.80440(4) 0.16710(3) 0.261069(19) 0.02354(9) Uani 1 1 d . . .
Mo6 Mo 0.62154(4) 0.35965(3) 0.128152(18) 0.02288(9) Uani 1 1 d . . .
Mo7 Mo 0.55252(3) 0.68946(3) 0.348168(18) 0.02040(9) Uani 1 1 d . . .
Mo8 Mo 0.69062(3) 0.79278(3) 0.200603(19) 0.02234(9) Uani 1 1 d . . .
Mo9 Mo 1.06839(3) 0.41251(3) 0.219391(19) 0.02321(9) Uani 1 1 d . . .
Mo10 Mo 0.52902(3) 0.69268(3) 0.113199(18) 0.02274(9) Uani 1 1 d . . .
Mo11 Mo 0.93598(3) 0.26084(3) 0.124982(19) 0.02310(9) Uani 1 1 d . . .
Mo12 Mo 0.89304(3) 0.58359(3) 0.344117(19) 0.02357(9) Uani 1 1 d . . .
P1 P 0.74898(9) 0.48015(9) 0.23621(5) 0.0155(2) Uani 1 1 d . . .
O1 O 0.6426(3) 0.5106(2) 0.28690(14) 0.0211(6) Uani 1 1 d . . .
O2 O 0.7159(3) 0.5909(2) 0.18238(14) 0.0219(6) Uani 1 1 d . . .
O3 O 0.7681(3) 0.3678(3) 0.20293(14) 0.0225(6) Uani 1 1 d . . .
O4 O 0.8690(3) 0.4508(2) 0.27250(14) 0.0223(6) Uani 1 1 d . . .
O5 O 0.4827(3) 0.4414(3) 0.34085(14) 0.0245(7) Uani 1 1 d . . .
O6 O 0.4494(3) 0.6607(3) 0.18696(14) 0.0275(7) Uani 1 1 d . . .
O7 O 0.4210(3) 0.6775(3) 0.31591(14) 0.0247(7) Uani 1 1 d . . .
O8 O 0.5047(3) 0.4293(3) 0.20462(14) 0.0257(7) Uani 1 1 d . . .
O9 O 0.2804(3) 0.5861(3) 0.25725(16) 0.0325(7) Uani 1 1 d . . .
O10 O 0.6187(3) 0.3045(3) 0.45848(15) 0.0327(7) Uani 1 1 d . . .
O11 O 0.5834(3) 0.5392(3) 0.41323(14) 0.0255(7) Uani 1 1 d . . .
O12 O 0.6997(3) 0.2537(3) 0.32584(15) 0.0278(7) Uani 1 1 d . . .
O13 O 0.8096(3) 0.3376(3) 0.39557(15) 0.0265(7) Uani 1 1 d . . .
O14 O 0.8742(3) 0.4331(3) 0.08116(15) 0.0285(7) Uani 1 1 d . . .
O15 O 0.4852(3) 0.7948(3) 0.40214(15) 0.0304(7) Uani 1 1 d . . .
O16 O 0.7887(3) 0.7485(3) 0.12573(15) 0.0288(7) Uani 1 1 d . . .
O17 O 0.6751(3) 0.6646(3) 0.05406(15) 0.0298(7) Uani 1 1 d . . .
O18 O 0.9072(3) 0.6254(3) 0.01375(16) 0.0363(8) Uani 1 1 d . . .
O19 O 1.0982(3) 0.2850(3) 0.29786(15) 0.0292(7) Uani 1 1 d . . .
O20 O 0.9647(3) 0.4288(3) 0.39002(15) 0.0303(7) Uani 1 1 d . . .
O21 O 1.0664(3) 0.1733(3) 0.41921(17) 0.0381(8) Uani 1 1 d . . .
O22 O 0.9344(3) 0.1873(3) 0.30844(15) 0.0281(7) Uani 1 1 d . . .
O23 O 0.8408(3) 0.0208(3) 0.28891(16) 0.0332(8) Uani 1 1 d . . .
O24 O 0.6853(3) 0.2087(3) 0.19616(15) 0.0301(7) Uani 1 1 d . . .
O25 O 0.9261(3) 0.1407(3) 0.18639(15) 0.0276(7) Uani 1 1 d . . .
O26 O 0.5800(3) 0.5187(3) 0.09778(14) 0.0286(7) Uani 1 1 d . . .
O27 O 0.5340(3) 0.3264(3) 0.08105(16) 0.0370(8) Uani 1 1 d . . .
O28 O 0.7743(3) 0.2866(3) 0.08769(15) 0.0294(7) Uani 1 1 d . . .
O29 O 0.9761(3) 0.5267(3) 0.15068(15) 0.0288(7) Uani 1 1 d . . .
O30 O 0.5796(3) 0.7748(3) 0.27377(15) 0.0276(7) Uani 1 1 d . . .
O31 O 0.7328(3) 0.6292(3) 0.36974(15) 0.0288(7) Uani 1 1 d . . .
O32 O 0.6581(3) 0.9403(3) 0.19981(17) 0.0366(8) Uani 1 1 d . . .
O33 O 0.8158(3) 0.7092(3) 0.26302(15) 0.0286(7) Uani 1 1 d . . .
O34 O 0.5494(3) 0.8173(3) 0.14353(15) 0.0288(7) Uani 1 1 d . . .
O35 O 1.0353(3) 0.2950(3) 0.17437(15) 0.0275(7) Uani 1 1 d . . .
O36 O 1.2149(3) 0.3723(3) 0.19550(17) 0.0358(8) Uani 1 1 d . . .
O37 O 1.0384(3) 0.5223(3) 0.28085(15) 0.0287(7) Uani 1 1 d . . .
O38 O 0.4156(3) 0.7735(3) 0.05622(15) 0.0348(8) Uani 1 1 d . . .
O39 O 1.0335(3) 0.1776(3) 0.06752(16) 0.0342(8) Uani 1 1 d . . .
O40 O 0.9373(3) 0.6618(3) 0.38906(17) 0.0346(8) Uani 1 1 d . . .
N1 N 0.3836(4) 0.0709(4) 0.3485(2) 0.0341(9) Uani 1 1 d . . .
N2 N 0.4138(4) 0.2147(4) 0.3831(2) 0.0364(10) Uani 1 1 d . . .
H2B H 0.4155 0.2643 0.4090 0.044 Uiso 1 1 calc R . .
N3 N 0.3115(4) 0.0064(3) 0.48414(18) 0.0293(9) Uani 1 1 d . . .
N4 N 0.3330(4) 0.1531(4) 0.5219(2) 0.0392(10) Uani 1 1 d . . .
H4B H 0.3459 0.2155 0.5230 0.047 Uiso 1 1 calc R . .
C1 C 0.4506(5) 0.2089(5) 0.3181(3) 0.0390(12) Uani 1 1 d . . .
H1A H 0.4822 0.2566 0.2930 0.047 Uiso 1 1 calc R . .
C2 C 0.4317(5) 0.1189(5) 0.2972(3) 0.0393(12) Uani 1 1 d . . .
H2A H 0.4490 0.0937 0.2543 0.047 Uiso 1 1 calc R . .
C3 C 0.3743(4) 0.1306(4) 0.4007(2) 0.0309(11) Uani 1 1 d . . .
C4 C 0.2910(5) 0.0014(4) 0.5525(2) 0.0336(11) Uani 1 1 d . . .
H4A H 0.2713 -0.0551 0.5782 0.040 Uiso 1 1 calc R . .
C5 C 0.3042(5) 0.0914(5) 0.5760(3) 0.0414(13) Uani 1 1 d . . .
H5A H 0.2954 0.1087 0.6204 0.050 Uiso 1 1 calc R . .
C6 C 0.3378(4) 0.0998(4) 0.4669(2) 0.0293(10) Uani 1 1 d . . .
N5 N 1.1626(4) -0.1063(3) 0.23659(18) 0.0300(9) Uani 1 1 d . . .
H5B H 1.1166 -0.1398 0.2304 0.036 Uiso 1 1 calc R . .
N6 N 1.2642(4) -0.0330(3) 0.2865(2) 0.0326(9) Uani 1 1 d . . .
N7 N 1.0738(4) -0.1672(4) 0.37267(19) 0.0342(9) Uani 1 1 d . . .
H7B H 1.0412 -0.1868 0.3423 0.041 Uiso 1 1 calc R . .
N8 N 1.1841(4) -0.1004(3) 0.41929(19) 0.0307(9) Uani 1 1 d . . .
C7 C 1.2811(5) -0.0193(4) 0.2188(3) 0.0381(12) Uani 1 1 d . . .
H7A H 1.3288 0.0155 0.1976 0.046 Uiso 1 1 calc R . .
C8 C 1.2193(5) -0.0632(5) 0.1874(2) 0.0367(12) Uani 1 1 d . . .
H8A H 1.2155 -0.0642 0.1412 0.044 Uiso 1 1 calc R . .
C9 C 1.1916(4) -0.0870(4) 0.2963(2) 0.0268(10) Uani 1 1 d . . .
C10 C 1.0541(5) -0.1800(5) 0.4402(2) 0.0354(11) Uani 1 1 d . . .
H10A H 1.0042 -0.2115 0.4622 0.042 Uiso 1 1 calc R . .
C11 C 1.1221(4) -0.1373(4) 0.4685(2) 0.0332(11) Uani 1 1 d . . .
H11A H 1.1263 -0.1337 0.5144 0.040 Uiso 1 1 calc R . .
C12 C 1.1523(4) -0.1189(4) 0.3612(2) 0.0254(10) Uani 1 1 d . . .
N9 N 0.4997(4) 0.9009(4) -0.06125(19) 0.0319(9) Uani 1 1 d . . .
H9A H 0.4249 0.9111 -0.0632 0.038 Uiso 1 1 calc R . .
N10 N 0.6582(3) 0.9181(4) -0.03427(19) 0.0320(9) Uani 1 1 d . . .
H10B H 0.7044 0.9410 -0.0155 0.038 Uiso 1 1 calc R . .
C13 C 0.5985(5) 0.8240(5) -0.0973(2) 0.0369(12) Uani 1 1 d . . .
H13A H 0.5974 0.7734 -0.1276 0.044 Uiso 1 1 calc R . .
C14 C 0.6966(5) 0.8360(4) -0.0805(2) 0.0354(11) Uani 1 1 d . . .
H14A H 0.7767 0.7956 -0.0974 0.042 Uiso 1 1 calc R . .
C15 C 0.5375(4) 0.9569(4) -0.0229(2) 0.0275(10) Uani 1 1 d . . .
O41 O 0.3408(3) 0.3818(3) 0.47586(16) 0.0387(8) Uani 1 1 d . . .
H41A H 0.3955 0.3951 0.4925 0.046 Uiso 1 1 d R . .
C16 C 0.2267(7) 0.4852(6) 0.4532(3) 0.076(2) Uani 1 1 d . . .
H16A H 0.1997 0.5447 0.4849 0.114 Uiso 1 1 calc R . .
H16B H 0.1649 0.4589 0.4495 0.114 Uiso 1 1 calc R . .
H16C H 0.2386 0.5218 0.4100 0.114 Uiso 1 1 calc R . .
O42 O 0.7516(3) 1.0359(3) 0.03513(18) 0.0452(9) Uani 1 1 d . . .
H42A H 0.7554 1.0936 0.0086 0.054 Uiso 1 1 d R . .
C17 C 0.8605(6) 0.9763(6) 0.0760(4) 0.0679(19) Uani 1 1 d . . .
H17A H 0.8738 1.0371 0.0946 0.102 Uiso 1 1 calc R . .
H17B H 0.9308 0.9294 0.0491 0.102 Uiso 1 1 calc R . .
H17C H 0.8507 0.9222 0.1119 0.102 Uiso 1 1 calc R . .
N11 N 0.8382(6) 0.1968(7) -0.0668(4) 0.104(3) Uani 1 1 d . . .
C18 C 0.8077(6) 0.3009(8) -0.0709(4) 0.0653(18) Uani 1 1 d . . .
C19 C 0.7673(7) 0.4286(7) -0.0721(4) 0.078(2) Uani 1 1 d . . .
H19A H 0.7642 0.4647 -0.1178 0.117 Uiso 1 1 calc R . .
H19B H 0.8243 0.4408 -0.0465 0.117 Uiso 1 1 calc R . .
H19C H 0.6858 0.4672 -0.0527 0.117 Uiso 1 1 calc R . .
O1W O 1.0219(3) -0.2304(3) 0.2457(2) 0.0474(9) Uani 1 1 d . . .
H1WA H 1.0590 -0.3060 0.2392 0.057 Uiso 1 1 d R . .
H1WB H 0.9478 -0.1906 0.2305 0.057 Uiso 1 1 d R . .
O2W O 1.2884(9) -0.0243(8) 0.3923(5) 0.075(3) Uani 0.50 1 d P . .

loop_
_atom_site_aniso_label
_atom_site_aniso_U_11
_atom_site_aniso_U_22
_atom_site_aniso_U_33
_atom_site_aniso_U_23
_atom_site_aniso_U_13
_atom_site_aniso_U_12
Mo1 0.01448(18) 0.01899(18) 0.02357(19) -0.00219(15) 0.00111(14) -0.00692(15)
Mo2 0.02107(19) 0.01714(18) 0.01953(18) -0.00034(14) 0.00194(14) -0.00780(16)
Mo3 0.0227(2) 0.0222(2) 0.02284(19) -0.00093(15) 0.00599(15) -0.00984(17)
Mo4 0.01808(19) 0.01847(19) 0.0263(2) 0.00109(15) -0.00414(15) -0.00454(16)
Mo5 0.0228(2) 0.01435(18) 0.0313(2) -0.00285(15) 0.00384(16) -0.00723(16)
Mo6 0.0236(2) 0.0249(2) 0.0237(2) -0.00675(16) 0.00005(15) -0.01341(17)
Mo7 0.01852(19) 0.01740(18) 0.02183(19) -0.00558(15) 0.00223(14) -0.00498(16)
Mo8 0.0213(2) 0.01509(18) 0.0294(2) -0.00073(15) 0.00063(16) -0.00795(16)
Mo9 0.01530(19) 0.02134(19) 0.0322(2) -0.00607(16) 0.00398(15) -0.00759(16)
Mo10 0.0206(2) 0.02160(19) 0.02063(19) 0.00186(15) -0.00224(15) -0.00621(16)
Mo11 0.0208(2) 0.02084(19) 0.0254(2) -0.00774(15) 0.00631(15) -0.00730(16)
Mo12 0.0216(2) 0.0257(2) 0.0269(2) -0.00695(16) -0.00133(15) -0.01276(17)
P1 0.0136(5) 0.0134(5) 0.0182(5) -0.0021(4) 0.0004(4) -0.0051(4)
O1 0.0204(15) 0.0186(14) 0.0237(15) -0.0023(12) 0.0016(12) -0.0089(13)
O2 0.0201(15) 0.0198(15) 0.0244(15) -0.0018(12) 0.0010(12) -0.0083(13)
O3 0.0211(16) 0.0212(15) 0.0254(16) -0.0058(12) 0.0026(12) -0.0095(13)
O4 0.0204(16) 0.0198(15) 0.0263(16) -0.0023(12) -0.0008(12) -0.0089(13)
O5 0.0284(17) 0.0204(15) 0.0246(16) -0.0016(12) 0.0007(13) -0.0117(14)
O6 0.0294(18) 0.0218(16) 0.0272(16) -0.0007(13) 0.0036(13) -0.0096(14)
O7 0.0219(16) 0.0192(15) 0.0298(16) -0.0068(13) -0.0006(13) -0.0061(13)
O8 0.0308(18) 0.0254(16) 0.0226(15) -0.0046(13) 0.0040(13) -0.0144(14)
O9 0.0186(16) 0.0347(18) 0.0432(19) -0.0054(15) 0.0012(14) -0.0115(15)
O10 0.0330(19) 0.0328(18) 0.0266(17) 0.0059(14) 0.0019(14) -0.0132(16)
O11 0.0255(17) 0.0217(15) 0.0267(16) -0.0052(13) -0.0028(13) -0.0080(14)
O12 0.0264(17) 0.0241(16) 0.0354(17) -0.0081(13) 0.0022(13) -0.0129(14)
O13 0.0242(17) 0.0234(16) 0.0294(16) -0.0070(13) 0.0023(13) -0.0083(14)
O14 0.0297(18) 0.0266(17) 0.0296(17) -0.0021(13) 0.0001(14) -0.0137(15)
O15 0.0320(18) 0.0271(17) 0.0287(17) -0.0116(14) 0.0059(14) -0.0096(15)
O16 0.0246(17) 0.0258(16) 0.0360(18) -0.0044(14) 0.0061(14) -0.0121(14)
O17 0.0278(17) 0.0304(17) 0.0266(16) -0.0034(14) 0.0018(13) -0.0099(15)
O18 0.037(2) 0.0367(19) 0.0333(18) 0.0016(15) 0.0101(15) -0.0176(16)
O19 0.0245(17) 0.0266(17) 0.0331(17) -0.0026(14) 0.0025(13) -0.0095(14)
O20 0.0292(18) 0.0316(18) 0.0298(17) -0.0053(14) -0.0003(14) -0.0134(15)
O21 0.0276(18) 0.0361(19) 0.0368(19) 0.0043(15) -0.0068(15) -0.0049(16)
O22 0.0227(16) 0.0228(16) 0.0371(18) -0.0104(14) 0.0049(13) -0.0081(14)
O23 0.0358(19) 0.0195(16) 0.0418(19) -0.0043(14) 0.0042(15) -0.0112(15)
O24 0.0292(18) 0.0290(17) 0.0345(18) -0.0053(14) 0.0020(14) -0.0154(15)
O25 0.0235(16) 0.0213(16) 0.0327(17) -0.0030(13) 0.0023(13) -0.0064(14)
O26 0.0318(18) 0.0298(17) 0.0248(16) -0.0029(13) 0.0030(13) -0.0153(15)
O27 0.041(2) 0.047(2) 0.0352(18) -0.0145(16) 0.0017(15) -0.0285(18)
O28 0.0269(17) 0.0322(18) 0.0297(17) -0.0077(14) 0.0043(13) -0.0139(15)
O29 0.0295(18) 0.0223(16) 0.0347(18) -0.0038(13) 0.0001(14) -0.0122(14)
O30 0.0222(16) 0.0267(17) 0.0295(17) -0.0009(13) 0.0019(13) -0.0087(14)
O31 0.0238(17) 0.0310(17) 0.0282(17) -0.0024(14) 0.0014(13) -0.0105(14)
O32 0.039(2) 0.0206(16) 0.051(2) -0.0059(15) 0.0072(16) -0.0144(16)
O33 0.0219(16) 0.0303(17) 0.0335(17) -0.0043(14) 0.0002(13) -0.0121(14)
O34 0.0219(16) 0.0263(17) 0.0333(17) -0.0044(14) 0.0014(13) -0.0071(14)
O35 0.0271(17) 0.0196(15) 0.0319(17) -0.0046(13) -0.0023(13) -0.0071(14)
O36 0.0196(17) 0.0339(19) 0.051(2) -0.0059(16) 0.0065(15) -0.0105(15)
O37 0.0268(17) 0.0260(16) 0.0359(18) -0.0090(14) 0.0054(14) -0.0136(14)
O38 0.0290(18) 0.0396(19) 0.0268(17) 0.0049(15) -0.0042(14) -0.0105(16)
O39 0.0323(19) 0.0311(18) 0.0355(18) -0.0137(15) 0.0069(14) -0.0100(16)
O40 0.0313(19) 0.0345(18) 0.0428(19) -0.0134(15) -0.0032(15) -0.0168(16)
N1 0.036(2) 0.031(2) 0.036(2) -0.0035(18) 0.0013(18) -0.016(2)
N2 0.043(3) 0.027(2) 0.045(3) -0.0114(19) 0.002(2) -0.019(2)
N3 0.031(2) 0.027(2) 0.030(2) -0.0040(17) -0.0018(17) -0.0131(18)
N4 0.046(3) 0.039(2) 0.043(2) -0.011(2) 0.000(2) -0.026(2)
C1 0.044(3) 0.037(3) 0.041(3) -0.006(2) 0.008(2) -0.023(3)
C2 0.045(3) 0.039(3) 0.036(3) -0.009(2) 0.005(2) -0.021(3)
C3 0.025(2) 0.026(2) 0.040(3) -0.003(2) -0.002(2) -0.010(2)
C4 0.034(3) 0.027(3) 0.035(3) -0.001(2) -0.001(2) -0.010(2)
C5 0.045(3) 0.043(3) 0.035(3) -0.010(2) 0.000(2) -0.018(3)
C6 0.024(2) 0.026(2) 0.036(3) -0.006(2) -0.003(2) -0.009(2)
N5 0.033(2) 0.028(2) 0.032(2) -0.0052(17) -0.0036(17) -0.0158(19)
N6 0.033(2) 0.024(2) 0.039(2) -0.0043(17) 0.0030(18) -0.0125(19)
N7 0.037(2) 0.041(2) 0.031(2) -0.0056(18) -0.0030(18) -0.023(2)
N8 0.032(2) 0.025(2) 0.033(2) -0.0032(17) -0.0037(17) -0.0118(18)
C7 0.040(3) 0.035(3) 0.042(3) 0.003(2) 0.003(2) -0.021(3)
C8 0.037(3) 0.036(3) 0.031(3) -0.003(2) 0.002(2) -0.012(2)
C9 0.025(2) 0.018(2) 0.032(2) -0.0024(19) -0.0032(19) -0.005(2)
C10 0.037(3) 0.039(3) 0.036(3) -0.001(2) 0.001(2) -0.023(2)
C11 0.037(3) 0.034(3) 0.028(2) -0.004(2) 0.000(2) -0.016(2)
C12 0.021(2) 0.017(2) 0.033(2) -0.0001(18) -0.0030(19) -0.0047(19)
N9 0.028(2) 0.039(2) 0.034(2) -0.0018(18) 0.0021(17) -0.021(2)
N10 0.026(2) 0.040(2) 0.032(2) 0.0021(18) -0.0010(17) -0.0187(19)
C13 0.041(3) 0.036(3) 0.036(3) -0.005(2) 0.011(2) -0.021(3)
C14 0.032(3) 0.033(3) 0.034(3) -0.001(2) 0.008(2) -0.011(2)
C15 0.028(3) 0.028(2) 0.028(2) 0.0046(19) -0.0014(19) -0.017(2)
O41 0.045(2) 0.037(2) 0.0351(19) -0.0092(15) -0.0053(16) -0.0190(18)
C16 0.063(5) 0.067(5) 0.065(4) -0.012(4) -0.008(4) -0.001(4)
O42 0.036(2) 0.055(2) 0.045(2) 0.0010(18) -0.0064(17) -0.0225(19)
C17 0.053(4) 0.060(4) 0.091(5) -0.009(4) -0.007(4) -0.027(4)
N11 0.064(5) 0.089(5) 0.157(7) -0.035(5) -0.019(4) -0.027(4)
C18 0.048(4) 0.081(5) 0.069(5) -0.018(4) -0.006(3) -0.029(4)
C19 0.096(6) 0.081(5) 0.065(5) 0.017(4) -0.023(4) -0.052(5)
O1W 0.031(2) 0.039(2) 0.077(3) -0.0089(19) -0.0028(18) -0.0191(18)
O2W 0.084(7) 0.051(5) 0.102(7) -0.009(5) -0.029(6) -0.039(5)

loop_
_atom_type_symbol
_atom_type_description
_atom_type_scat_dispersion_real
_atom_type_scat_dispersion_imag
_atom_type_scat_source
C C 0.0033 0.0016 'International Tables Vol C Tables 4.2.6.8 and 6.1.1.4'
H H 0.0000 0.0000 'International Tables Vol C Tables 4.2.6.8 and 6.1.1.4'
N N 0.0061 0.0033 'International Tables Vol C Tables 4.2.6.8 and 6.1.1.4'
O O 0.0106 0.0060 'International Tables Vol C Tables 4.2.6.8 and 6.1.1.4'
P P 0.1023 0.0942 'International Tables Vol C Tables 4.2.6.8 and 6.1.1.4'
Mo Mo -1.6832 0.6857 'International Tables Vol C Tables 4.2.6.8 and 6.1.1.4'

loop_
_geom_angle_atom_site_label_1
_geom_angle_atom_site_label_2
_geom_angle_atom_site_label_3
_geom_angle
_geom_angle_site_symmetry_1
_geom_angle_site_symmetry_3
O9 Mo1 O8 103.56(14) . .
O9 Mo1 O5 102.64(14) . .
O8 Mo1 O5 96.82(13) . .
O9 Mo1 O6 102.28(14) . .
O8 Mo1 O6 85.74(12) . .
O5 Mo1 O6 153.58(13) . .
O9 Mo1 O7 99.39(14) . .
O8 Mo1 O7 155.59(13) . .
O5 Mo1 O7 86.08(12) . .
O6 Mo1 O7 81.34(12) . .
O9 Mo1 O1 169.11(13) . .
O8 Mo1 O1 87.02(12) . .
O5 Mo1 O1 73.08(11) . .
O6 Mo1 O1 80.83(11) . .
O7 Mo1 O1 70.57(10) . .
O10 Mo2 O13 103.95(14) . .
O10 Mo2 O11 103.14(14) . .
O13 Mo2 O11 97.23(13) . .
O10 Mo2 O12 100.00(14) . .
O13 Mo2 O12 85.00(12) . .
O11 Mo2 O12 155.44(12) . .
O10 Mo2 O5 99.13(14) . .
O13 Mo2 O5 154.75(12) . .
O11 Mo2 O5 87.28(12) . .
O12 Mo2 O5 80.99(12) . .
O10 Mo2 O1 169.85(13) . .
O13 Mo2 O1 86.13(11) . .
O11 Mo2 O1 73.90(11) . .
O12 Mo2 O1 81.89(11) . .
O5 Mo2 O1 71.21(10) . .
O18 Mo3 O14 104.85(15) . .
O18 Mo3 O17 101.59(15) . .
O14 Mo3 O17 97.17(14) . .
O18 Mo3 O29 101.72(15) . .
O14 Mo3 O29 85.63(13) . .
O17 Mo3 O29 154.94(13) . .
O18 Mo3 O16 98.75(14) . .
O14 Mo3 O16 154.94(13) . .
O17 Mo3 O16 86.10(13) . .
O29 Mo3 O16 81.39(12) . .
O18 Mo3 O2 168.56(13) . .
O14 Mo3 O2 86.11(11) . .
O17 Mo3 O2 73.28(11) . .
O29 Mo3 O2 82.12(11) . .
O16 Mo3 O2 70.98(10) . .
O21 Mo4 O22 104.01(16) . .
O21 Mo4 O19 102.49(15) . .
O22 Mo4 O19 98.26(14) . .
O21 Mo4 O13 101.02(14) . .
O22 Mo4 O13 85.23(13) . .
O19 Mo4 O13 154.58(13) . .
O21 Mo4 O20 97.82(15) . .
O22 Mo4 O20 156.01(13) . .
O19 Mo4 O20 86.46(13) . .
O13 Mo4 O20 80.90(12) . .
O21 Mo4 O4 168.34(14) . .
O22 Mo4 O4 87.53(12) . .
O19 Mo4 O4 73.66(11) . .
O13 Mo4 O4 81.39(11) . .
O20 Mo4 O4 71.16(11) . .
O23 Mo5 O12 103.31(14) . .
O23 Mo5 O24 103.00(15) . .
O12 Mo5 O24 97.30(13) . .
O23 Mo5 O25 100.07(14) . .
O12 Mo5 O25 154.45(13) . .
O24 Mo5 O25 87.26(13) . .
O23 Mo5 O22 101.14(14) . .
O12 Mo5 O22 84.68(12) . .
O24 Mo5 O22 154.60(13) . .
O25 Mo5 O22 80.83(12) . .
O23 Mo5 O3 170.45(13) . .
O12 Mo5 O3 86.09(11) . .
O24 Mo5 O3 73.74(11) . .
O25 Mo5 O3 71.01(10) . .
O22 Mo5 O3 81.17(11) . .
O27 Mo6 O26 103.89(15) . .
O27 Mo6 O28 102.18(15) . .
O26 Mo6 O28 97.99(13) . .
O27 Mo6 O24 98.88(15) . .
O26 Mo6 O24 155.09(13) . .
O28 Mo6 O24 86.82(13) . .
O27 Mo6 O8 100.85(14) . .
O26 Mo6 O8 85.51(12) . .
O28 Mo6 O8 155.09(13) . .
O24 Mo6 O8 80.37(12) . .
O27 Mo6 O3 169.60(14) . .
O26 Mo6 O3 86.32(12) . .
O28 Mo6 O3 74.00(11) . .
O24 Mo6 O3 71.46(11) . .
O8 Mo6 O3 81.68(11) . .
O15 Mo7 O30 103.78(14) . .
O15 Mo7 O7 103.09(14) . .
O30 Mo7 O7 98.35(13) . .
O15 Mo7 O31 100.18(14) . .
O30 Mo7 O31 85.27(13) . .
O7 Mo7 O31 154.80(12) . .
O15 Mo7 O11 97.69(13) . .
O30 Mo7 O11 156.11(12) . .
O7 Mo7 O11 86.73(12) . .
O31 Mo7 O11 80.69(12) . .
O15 Mo7 O1 168.77(13) . .
O30 Mo7 O1 87.41(11) . .
O7 Mo7 O1 73.98(11) . .
O31 Mo7 O1 81.33(11) . .
O11 Mo7 O1 71.48(10) . .
O32 Mo8 O33 104.01(15) . .
O32 Mo8 O16 102.01(15) . .
O33 Mo8 O16 96.67(13) . .
O32 Mo8 O34 99.01(15) . .
O33 Mo8 O34 155.33(13) . .
O16 Mo8 O34 86.99(13) . .
O32 Mo8 O30 102.07(14) . .
O33 Mo8 O30 85.38(13) . .
O16 Mo8 O30 154.55(13) . .
O34 Mo8 O30 81.23(12) . .
O32 Mo8 O2 169.42(14) . .
O33 Mo8 O2 86.23(12) . .
O16 Mo8 O2 73.72(11) . .
O34 Mo8 O2 71.34(11) . .
O30 Mo8 O2 81.13(11) . .
O36 Mo9 O29 103.34(15) . .
O36 Mo9 O37 103.58(15) . .
O29 Mo9 O37 96.62(13) . .
O36 Mo9 O19 100.20(14) . .
O29 Mo9 O19 154.48(13) . .
O37 Mo9 O19 87.23(13) . .
O36 Mo9 O35 100.69(14) . .
O29 Mo9 O35 85.04(13) . .
O37 Mo9 O35 154.56(13) . .
O19 Mo9 O35 81.04(12) . .
O36 Mo9 O4 170.35(13) . .
O29 Mo9 O4 86.21(12) . .
O37 Mo9 O4 73.55(11) . .
O19 Mo9 O4 70.65(11) . .
O35 Mo9 O4 81.26(11) . .
O38 Mo10 O6 104.09(15) . .
O38 Mo10 O34 100.92(15) . .
O6 Mo10 O34 97.74(13) . .
O38 Mo10 O17 98.89(14) . .
O6 Mo10 O17 155.29(13) . .
O34 Mo10 O17 86.59(13) . .
O38 Mo10 O26 102.23(15) . .
O6 Mo10 O26 84.75(12) . .
O34 Mo10 O26 155.35(13) . .
O17 Mo10 O26 81.60(12) . .
O38 Mo10 O2 169.12(13) . .
O6 Mo10 O2 86.29(12) . .
O34 Mo10 O2 74.03(11) . .
O17 Mo10 O2 71.46(11) . .
O26 Mo10 O2 81.70(11) . .
O39 Mo11 O35 103.05(15) . .
O39 Mo11 O25 102.21(14) . .
O35 Mo11 O25 98.12(13) . .
O39 Mo11 O14 102.70(14) . .
O35 Mo11 O14 85.07(13) . .
O25 Mo11 O14 153.45(12) . .
O39 Mo11 O28 99.43(14) . .
O35 Mo11 O28 155.76(12) . .
O25 Mo11 O28 85.79(13) . .
O14 Mo11 O28 81.23(12) . .
O39 Mo11 O3 169.37(13) . .
O35 Mo11 O3 87.19(11) . .
O25 Mo11 O3 73.09(11) . .
O14 Mo11 O3 80.79(11) . .
O28 Mo11 O3 70.98(11) . .
O40 Mo12 O31 104.06(15) . .
O40 Mo12 O20 102.90(15) . .
O31 Mo12 O20 97.84(14) . .
O40 Mo12 O37 98.54(14) . .
O31 Mo12 O37 155.01(13) . .
O20 Mo12 O37 87.24(13) . .
O40 Mo12 O33 100.41(14) . .
O31 Mo12 O33 84.83(13) . .
O20 Mo12 O33 155.08(13) . .
O37 Mo12 O33 80.70(12) . .
O40 Mo12 O4 169.35(13) . .
O31 Mo12 O4 86.50(12) . .
O20 Mo12 O4 73.83(11) . .
O37 Mo12 O4 71.37(11) . .
O33 Mo12 O4 81.65(11) . .
O4 P1 O3 109.33(16) . .
O4 P1 O1 109.84(16) . .
O3 P1 O1 109.06(16) . .
O4 P1 O2 109.45(16) . .
O3 P1 O2 109.70(16) . .
O1 P1 O2 109.45(16) . .
P1 O1 Mo7 125.56(15) . .
P1 O1 Mo2 125.82(15) . .
Mo7 O1 Mo2 89.79(9) . .
P1 O1 Mo1 125.36(15) . .
Mo7 O1 Mo1 89.32(9) . .
Mo2 O1 Mo1 89.53(9) . .
P1 O2 Mo10 125.80(16) . .
P1 O2 Mo3 125.18(15) . .
Mo10 O2 Mo3 89.44(9) . .
P1 O2 Mo8 126.19(15) . .
Mo10 O2 Mo8 89.23(9) . .
Mo3 O2 Mo8 89.37(9) . .
P1 O3 Mo6 126.11(16) . .
P1 O3 Mo5 126.33(16) . .
Mo6 O3 Mo5 89.07(9) . .
P1 O3 Mo11 125.30(16) . .
Mo6 O3 Mo11 89.12(9) . .
Mo5 O3 Mo11 89.05(9) . .
P1 O4 Mo4 125.58(15) . .
P1 O4 Mo12 125.42(15) . .
Mo4 O4 Mo12 89.45(9) . .
P1 O4 Mo9 126.33(16) . .
Mo4 O4 Mo9 89.15(9) . .
Mo12 O4 Mo9 89.22(9) . .
Mo1 O5 Mo2 126.13(15) . .
Mo10 O6 Mo1 152.01(17) . .
Mo7 O7 Mo1 126.12(15) . .
Mo1 O8 Mo6 150.04(17) . .
Mo2 O11 Mo7 124.74(15) . .
Mo5 O12 Mo2 151.57(17) . .
Mo2 O13 Mo4 151.47(17) . .
Mo3 O14 Mo11 151.78(17) . .
Mo8 O16 Mo3 125.88(16) . .
Mo3 O17 Mo10 125.79(16) . .
Mo4 O19 Mo9 126.50(16) . .
Mo12 O20 Mo4 125.52(16) . .
Mo4 O22 Mo5 151.10(17) . .
Mo5 O24 Mo6 125.61(16) . .
Mo11 O25 Mo5 126.80(15) . .
Mo6 O26 Mo10 151.76(17) . .
Mo6 O28 Mo11 125.88(16) . .
Mo9 O29 Mo3 151.01(17) . .
Mo7 O30 Mo8 151.16(17) . .
Mo12 O31 Mo7 151.49(17) . .
Mo8 O33 Mo12 150.94(17) . .
Mo10 O34 Mo8 125.34(15) . .
Mo11 O35 Mo9 151.42(17) . .
Mo9 O37 Mo12 125.75(16) . .
C3 N1 C2 106.3(4) . .
C3 N2 C1 109.0(4) . .
C3 N2 H2B 125.5 . .
C1 N2 H2B 125.5 . .
C6 N3 C4 106.9(4) . .
C6 N4 C5 108.4(4) . .
C6 N4 H4B 125.8 . .
C5 N4 H4B 125.8 . .
N2 C1 C2 105.5(4) . .
N2 C1 H1A 127.3 . .
C2 C1 H1A 127.3 . .
C1 C2 N1 109.7(4) . .
C1 C2 H2A 125.2 . .
N1 C2 H2A 125.2 . .
N1 C3 N2 109.5(4) . .
N1 C3 C6 123.8(4) . .
N2 C3 C6 126.4(4) . .
C5 C4 N3 108.8(4) . .
C5 C4 H4A 125.6 . .
N3 C4 H4A 125.6 . .
C4 C5 N4 106.7(4) . .
C4 C5 H5A 126.6 . .
N4 C5 H5A 126.6 . .
N3 C6 N4 109.0(4) . .
N3 C6 C3 124.8(4) . .
N4 C6 C3 126.0(4) . .
C9 N5 C8 107.8(4) . .
C9 N5 H5B 126.1 . .
C8 N5 H5B 126.1 . .
C9 N6 C7 106.4(4) . .
C12 N7 C10 108.9(4) . .
C12 N7 H7B 125.5 . .
C10 N7 H7B 125.5 . .
C12 N8 C11 106.5(4) . .
C8 C7 N6 110.1(5) . .
C8 C7 H7A 125.0 . .
N6 C7 H7A 125.0 . .
C7 C8 N5 106.3(4) . .
C7 C8 H8A 126.9 . .
N5 C8 H8A 126.9 . .
N6 C9 N5 109.5(4) . .
N6 C9 C12 124.1(4) . .
N5 C9 C12 126.4(4) . .
C11 C10 N7 105.6(4) . .
C11 C10 H10A 127.2 . .
N7 C10 H10A 127.2 . .
C10 C11 N8 109.5(4) . .
C10 C11 H11A 125.2 . .
N8 C11 H11A 125.2 . .
N8 C12 N7 109.4(4) . .
N8 C12 C9 124.9(4) . .
N7 C12 C9 125.6(4) . .
C15 N9 C13 109.2(4) . .
C15 N9 H9A 125.4 . .
C13 N9 H9A 125.4 . .
C15 N10 C14 108.8(4) . .
C15 N10 H10B 125.6 . .
C14 N10 H10B 125.6 . .
C14 C13 N9 106.6(4) . .
C14 C13 H13A 126.7 . .
N9 C13 H13A 126.7 . .
C13 C14 N10 107.7(4) . .
C13 C14 H14A 126.2 . .
N10 C14 H14A 126.2 . .
N9 C15 N10 107.6(4) . .
N9 C15 C15 126.4(5) . 2_675
N10 C15 C15 126.0(5) . 2_675
C16 O41 H41A 118.1 . .
O41 C16 H16A 109.5 . .
O41 C16 H16B 109.5 . .
H16A C16 H16B 109.5 . .
O41 C16 H16C 109.5 . .
H16A C16 H16C 109.5 . .
H16B C16 H16C 109.5 . .
C17 O42 H42A 108.4 . .
O42 C17 H17A 109.5 . .
O42 C17 H17B 109.5 . .
H17A C17 H17B 109.5 . .
O42 C17 H17C 109.5 . .
H17A C17 H17C 109.5 . .
H17B C17 H17C 109.5 . .
N11 C18 C19 176.6(9) . .
C18 C19 H19A 109.5 . .
C18 C19 H19B 109.5 . .
H19A C19 H19B 109.5 . .
C18 C19 H19C 109.5 . .
H19A C19 H19C 109.5 . .
H19B C19 H19C 109.5 . .
H1WA O1W H1WB 114.5 . .

loop_
_geom_bond_atom_site_label_1
_geom_bond_atom_site_label_2
_geom_bond_distance
_geom_bond_site_symmetry_2
Mo1 O9 1.680(3) .
Mo1 O8 1.817(3) .
Mo1 O5 1.848(3) .
Mo1 O6 1.991(3) .
Mo1 O7 2.009(3) .
Mo1 O1 2.453(3) .
Mo2 O10 1.675(3) .
Mo2 O13 1.823(3) .
Mo2 O11 1.848(3) .
Mo2 O12 2.001(3) .
Mo2 O5 2.009(3) .
Mo2 O1 2.430(3) .
Mo3 O18 1.667(3) .
Mo3 O14 1.824(3) .
Mo3 O17 1.849(3) .
Mo3 O29 1.999(3) .
Mo3 O16 2.019(3) .
Mo3 O2 2.442(3) .
Mo4 O21 1.669(3) .
Mo4 O22 1.815(3) .
Mo4 O19 1.839(3) .
Mo4 O13 2.001(3) .
Mo4 O20 2.020(3) .
Mo4 O4 2.424(3) .
Mo5 O23 1.672(3) .
Mo5 O12 1.829(3) .
Mo5 O24 1.839(3) .
Mo5 O25 1.992(3) .
Mo5 O22 2.016(3) .
Mo5 O3 2.448(3) .
Mo6 O27 1.677(3) .
Mo6 O26 1.813(3) .
Mo6 O28 1.837(3) .
Mo6 O24 2.010(3) .
Mo6 O8 2.015(3) .
Mo6 O3 2.435(3) .
Mo7 O15 1.672(3) .
Mo7 O30 1.820(3) .
Mo7 O7 1.834(3) .
Mo7 O31 2.011(3) .
Mo7 O11 2.016(3) .
Mo7 O1 2.422(3) .
Mo8 O32 1.674(3) .
Mo8 O33 1.829(3) .
Mo8 O16 1.837(3) .
Mo8 O34 1.997(3) .
Mo8 O30 2.002(3) .
Mo8 O2 2.442(3) .
Mo9 O36 1.671(3) .
Mo9 O29 1.823(3) .
Mo9 O37 1.845(3) .
Mo9 O19 1.994(3) .
Mo9 O35 2.004(3) .
Mo9 O4 2.453(3) .
Mo10 O38 1.669(3) .
Mo10 O6 1.826(3) .
Mo10 O34 1.850(3) .
Mo10 O17 1.996(3) .
Mo10 O26 2.001(3) .
Mo10 O2 2.424(3) .
Mo11 O39 1.673(3) .
Mo11 O35 1.826(3) .
Mo11 O25 1.849(3) .
Mo11 O14 1.989(3) .
Mo11 O28 2.011(3) .
Mo11 O3 2.450(3) .
Mo12 O40 1.674(3) .
Mo12 O31 1.821(3) .
Mo12 O20 1.826(3) .
Mo12 O37 2.013(3) .
Mo12 O33 2.019(3) .
Mo12 O4 2.437(3) .
P1 O4 1.530(3) .
P1 O3 1.532(3) .
P1 O1 1.532(3) .
P1 O2 1.532(3) .
N1 C3 1.323(6) .
N1 C2 1.364(6) .
N2 C3 1.341(6) .
N2 C1 1.353(6) .
N2 H2B 0.8600 .
N3 C6 1.337(6) .
N3 C4 1.376(6) .
N4 C6 1.339(6) .
N4 C5 1.371(6) .
N4 H4B 0.8600 .
C1 C2 1.356(7) .
C1 H1A 0.9300 .
C2 H2A 0.9300 .
C3 C6 1.437(7) .
C4 C5 1.340(7) .
C4 H4A 0.9300 .
C5 H5A 0.9300 .
N5 C9 1.344(6) .
N5 C8 1.368(6) .
N5 H5B 0.8600 .
N6 C9 1.331(6) .
N6 C7 1.360(6) .
N7 C12 1.342(6) .
N7 C10 1.362(6) .
N7 H7B 0.8600 .
N8 C12 1.325(6) .
N8 C11 1.371(6) .
C7 C8 1.334(7) .
C7 H7A 0.9300 .
C8 H8A 0.9300 .
C9 C12 1.432(6) .
C10 C11 1.351(7) .
C10 H10A 0.9300 .
C11 H11A 0.9300 .
N9 C15 1.324(6) .
N9 C13 1.370(6) .
N9 H9A 0.8600 .
N10 C15 1.330(6) .
N10 C14 1.362(6) .
N10 H10B 0.8600 .
C13 C14 1.336(7) .
C13 H13A 0.9300 .
C14 H14A 0.9300 .
C15 C15 1.435(9) 2_675
O41 C16 1.420(7) .
O41 H41A 0.8498 .
C16 H16A 0.9600 .
C16 H16B 0.9600 .
C16 H16C 0.9600 .
O42 C17 1.418(7) .
O42 H42A 0.8500 .
C17 H17A 0.9600 .
C17 H17B 0.9600 .
C17 H17C 0.9600 .
N11 C18 1.154(9) .
C18 C19 1.414(10) .
C19 H19A 0.9600 .
C19 H19B 0.9600 .
C19 H19C 0.9600 .
O1W H1WA 0.8499 .
O1W H1WB 0.8500 .
